data_7130394
loop_
_publ_author_name
'Tian, Yi-Qi'
'Cui, Yun-Shu'
'Zhu, Jia-Hui'
'Xu, Cong-Qiao'
'Yi, Xiao-Yi'
'Li, Jun'
'Liu, Chao'

_publ_section_title
;
 Ancillary ligand-regulated Ti(iv)-based metallocalixarene coordination
 cages for photocatalytic H2 evolution
;
_journal_name_full 'Chemical Communications'
_journal_paper_doi 10.1039/D2CC03131K
_journal_year 2022
_chemical_formula_moiety 'C342 H414 N6 O60 Ti12, 2.667(C6 H9 N3), 2[C2H3N], 4[C2H3N]'
_chemical_formula_sum 'C370 H456 N20 O60 Ti12'
_chemical_formula_weight 6718.32
_space_group_crystal_system trigonal
_space_group_IT_number 148
_space_group_name_Hall '-R 3'
_space_group_name_H-M_alt 'R -3 :H'
_atom_sites_solution_hydrogens mixed
_atom_sites_solution_primary dual
_audit_creation_date 2022-06-24
_audit_creation_method
;
Olex2 1.5
(compiled 2021.12.09 svn.r5202d8cf for OlexSys, GUI svn.r6439)
;
_audit_update_record
;
2022-06-28 deposited with the CCDC.	2022-07-15 downloaded from the CCDC.
;
_cell_angle_alpha 90
_cell_angle_beta 90
_cell_angle_gamma 120
_cell_formula_units_Z 3
_cell_length_a 33.1580(13)
_cell_length_b 33.1580(13)
_cell_length_c 31.9101(17)
_cell_measurement_reflns_used 10989
_cell_measurement_temperature 150
_cell_measurement_theta_max 27.5170
_cell_measurement_theta_min 2.2600
_cell_volume 30383(2)
_computing_cell_refinement 'CrysAlisPro 1.171.40.26a (Rigaku OD, 2018)'
_computing_data_collection 'CrysAlisPro 1.171.40.26a (Rigaku OD, 2018)'
_computing_data_reduction 'CrysAlisPro 1.171.40.26a (Rigaku OD, 2018)'
_computing_molecular_graphics 'Olex2 1.5 (Dolomanov et al., 2009)'
_computing_publication_material 'Olex2 1.5 (Dolomanov et al., 2009)'
_computing_structure_refinement 'SHELXL 2013/2 (Sheldrick, 2015)'
_computing_structure_solution 'SHELXT  (Sheldrick, 2015)'
_diffrn_ambient_temperature 150
_diffrn_detector 'CCD plate'
_diffrn_detector_area_resol_mean 10.0000
_diffrn_detector_type HyPix
_diffrn_measured_fraction_theta_full 0.991
_diffrn_measured_fraction_theta_max 0.992
_diffrn_measurement_details
;
List of Runs (angles in degrees, time in seconds):

  # Type    Start    End  Width  t~exp~   \w     \q     \k     \f   Frames
#--------------------------------------------------------------------------
  1  \w    -58.00  28.00   0.50  150.00    --   14.02 -53.00-105.00  172
  2  \w     17.00  43.00   0.50  150.00    --   14.02-125.00   5.00   52
  3  \w    -69.00 -31.50   0.50  150.00    --  -14.41 -69.00-156.00   75
;
_diffrn_measurement_device 'four-circle diffractometer'
_diffrn_measurement_device_type 'XtaLAB Synergy, Dualflex, HyPix'
_diffrn_measurement_method '\w scans'
_diffrn_orient_matrix_type 'CrysAlisPro convention (1999,Acta A55,543-557)'
_diffrn_orient_matrix_UB_11 -0.0002104000
_diffrn_orient_matrix_UB_12 -0.0177635000
_diffrn_orient_matrix_UB_13 0.0125655000
_diffrn_orient_matrix_UB_21 0.0196144000
_diffrn_orient_matrix_UB_22 0.0023441000
_diffrn_orient_matrix_UB_23 -0.0110379000
_diffrn_orient_matrix_UB_31 0.0150254000
_diffrn_orient_matrix_UB_32 0.0170186000
_diffrn_orient_matrix_UB_33 0.0146281000
_diffrn_radiation_monochromator mirror
_diffrn_radiation_probe x-ray
_diffrn_radiation_type 'Mo K\a'
_diffrn_radiation_wavelength 0.71073
_diffrn_reflns_av_R_equivalents 0.0702
_diffrn_reflns_av_unetI/netI 0.0718
_diffrn_reflns_Laue_measured_fraction_full 0.991
_diffrn_reflns_Laue_measured_fraction_max 0.992
_diffrn_reflns_limit_h_max 40
_diffrn_reflns_limit_h_min -40
_diffrn_reflns_limit_k_max 40
_diffrn_reflns_limit_k_min -40
_diffrn_reflns_limit_l_max 39
_diffrn_reflns_limit_l_min -25
_diffrn_reflns_number 37423
_diffrn_reflns_point_group_measured_fraction_full 0.991
_diffrn_reflns_point_group_measured_fraction_max 0.992
_diffrn_reflns_theta_full 25.242
_diffrn_reflns_theta_max 25.991
_diffrn_reflns_theta_min 1.982
_diffrn_source 'micro-focus sealed X-ray tube'
_diffrn_source_target Mo
_diffrn_source_type 'PhotonJet (Mo) X-ray Source'
_exptl_absorpt_coefficient_mu 0.286
_exptl_absorpt_correction_T_max 1.00000
_exptl_absorpt_correction_T_min 0.76595
_exptl_absorpt_correction_type multi-scan
_exptl_absorpt_process_details
;
CrysAlisPro 1.171.40.26a (Rigaku Oxford Diffraction, 2018)
Empirical absorption correction using spherical harmonics,
 implemented in SCALE3 ABSPACK scaling algorithm.
;
_exptl_crystal_colour 'clear reddish red'
_exptl_crystal_colour_lustre clear
_exptl_crystal_colour_modifier reddish
_exptl_crystal_colour_primary red
_exptl_crystal_density_diffrn 1.061
_exptl_crystal_description cube
_exptl_crystal_F_000 10284
_exptl_crystal_size_max 0.5
_exptl_crystal_size_mid 0.4
_exptl_crystal_size_min 0.3
_refine_diff_density_max 0.559
_refine_diff_density_min -0.269
_refine_diff_density_rms 0.066
_refine_ls_extinction_method none
_refine_ls_goodness_of_fit_ref 0.977
_refine_ls_hydrogen_treatment constr
_refine_ls_matrix_type full
_refine_ls_number_parameters 756
_refine_ls_number_reflns 13149
_refine_ls_number_restraints 105
_refine_ls_restrained_S_all 1.004
_refine_ls_R_factor_all 0.1211
_refine_ls_R_factor_gt 0.0733
_refine_ls_shift/su_max 0.005
_refine_ls_shift/su_mean 0.000
_refine_ls_structure_factor_coef Fsqd
_refine_ls_weighting_details
;
 w=1/[\s^2^(Fo^2^)+(0.1240P)^2^]
 where P=(Fo^2^+2Fc^2^)/3
;
_refine_ls_weighting_scheme calc
_refine_ls_wR_factor_gt 0.1856
_refine_ls_wR_factor_ref 0.2075
_reflns_Friedel_coverage 0.000
_reflns_number_gt 7609
_reflns_number_total 13149
_reflns_threshold_expression 'I > 2\s(I)'
_cod_data_source_file d2cc03131k2.cif
_cod_data_source_block Ti12L6-1
_cod_original_cell_volume 30383(3)
_cod_original_sg_symbol_H-M 'R -3'
_cod_database_code 7130394
_shelxl_version_number 2013-2
_chemical_oxdiff_formula CHONTi
_shelx_space_group_comment
;
The symmetry employed for this shelxl refinement is uniquely defined
by the following loop, which should always be used as a source of
symmetry information in preference to the above space-group names.
They are only intended as comments.
;
_shelx_estimated_absorpt_t_max 0.919
_shelx_estimated_absorpt_t_min 0.870
_olex2_refinement_description
;
1. Fixed Uiso
 At 1.2 times of:
  All C(H) groups, All C(H,H) groups
 At 1.5 times of:
  All C(H,H,H) groups
2. Restrained distances
 C9A-C8
 1.45 with sigma of 0.01
 C56-C53
 1.45 with sigma of 0.01
3. Rigid bond restraints
 C56A, C53
 with sigma for 1-2 distances of 0.001 and sigma for 1-3 distances of 0.002
4. Uiso/Uaniso restraints and constraints
C20 \\sim C21: within 2A with sigma of 0.01 and sigma for terminal atoms of
0.02 within 2A
C20 \\sim C22: within 2A with sigma of 0.01 and sigma for terminal atoms of
0.02 within 2A
C20 \\sim C23: within 2A with sigma of 0.01 and sigma for terminal atoms of
0.02 within 2A
Uanis(C55) \\sim Ueq, Uanis(C54A) \\sim Ueq, Uanis(C55A) \\sim Ueq, Uanis(C9)
\\sim Ueq, Uanis(C9A) \\sim Ueq, Uanis(C54) \\sim Ueq, Uanis(C54A) \\sim Ueq,
Uanis(C56) \\sim Ueq, Uanis(C20) \\sim Ueq, Uanis(C56A) \\sim Ueq, Uanis(C21)
\\sim Ueq, Uanis(C22) \\sim Ueq, Uanis(C23) \\sim Ueq, Uanis(C34) \\sim Ueq,
Uanis(C34A) \\sim Ueq: with sigma of 0.01 and sigma for terminal atoms of 0.02
5. Others
 Sof(C5A)=Sof(H5AA)=Sof(H5AB)=Sof(H5AC)=Sof(C34A)=Sof(H34D)=Sof(H34E)=
 Sof(H34F)=Sof(C33A)=Sof(H33D)=Sof(H33E)=Sof(H33F)=1-FVAR(1)
 Sof(C32)=Sof(H32A)=Sof(H32B)=Sof(H32C)=Sof(C34)=Sof(H34A)=Sof(H34B)=Sof(H34C)=
 Sof(C33)=Sof(H33A)=Sof(H33B)=Sof(H33C)=FVAR(1)
 Sof(H8B)=Sof(C9A)=Sof(H9AA)=Sof(H9AB)=Sof(H9AC)=1-FVAR(2)
 Sof(H8A)=Sof(C9)=Sof(H9A)=Sof(H9B)=Sof(H9C)=FVAR(2)
 Sof(C55A)=Sof(H55D)=Sof(H55E)=Sof(H55F)=Sof(C54A)=Sof(H54D)=Sof(H54E)=
 Sof(H54F)=Sof(C56A)=Sof(H56D)=Sof(H56E)=Sof(H56F)=1-FVAR(3)
 Sof(C56)=Sof(H56A)=Sof(H56B)=Sof(H56C)=Sof(C55)=Sof(H55A)=Sof(H55B)=Sof(H55C)=
 Sof(C54)=Sof(H54A)=Sof(H54B)=Sof(H54C)=FVAR(3)
 Fixed Sof: H60A(0.33333) H60B(0.33333) H60C(0.33333)
6.a Riding coordinates:
 C33A(H33D,H33E,H33F), C56A(H56D,H56E,H56F)
6.b Ternary CH refined with riding coordinates:
 C11(H11), C8(H8A), C8(H8B)
6.c Secondary CH2 refined with riding coordinates:
 C35(H35A,H35B), C24(H24A,H24B), C46(H46A,H46B), C018(H01A,H01B)
6.d Aromatic/amide H refined with riding coordinates:
 C4(H4), C1(H1), C6(H6), C28(H28), C26(H26), C37(H37), C39(H39), C16(H16),
 C18(H18), C48(H48), C50(H50)
6.e Idealised Me refined as rotating group:
 C45(H45A,H45B,H45C), C44(H44A,H44B,H44C), C12(H12A,H12B,H12C), C43(H43A,H43B,
 H43C), C10(H10A,H10B,H10C), C13(H13A,H13B,H13C), C21(H21A,H21B,H21C), C22(H22A,
 H22B,H22C), C23(H23A,H23B,H23C), C32(H32A,H32B,H32C), C34(H34A,H34B,H34C),
 C33(H33A,H33B,H33C), C5A(H5AA,H5AB,H5AC), C34A(H34D,H34E,H34F), C9(H9A,H9B,
 H9C), C56(H56A,H56B,H56C), C55(H55A,H55B,H55C), C54(H54A,H54B,H54C), C55A(H55D,
 H55E,H55F), C54A(H54D,H54E,H54F), C9A(H9AA,H9AB,H9AC), C57(H57A,H57B,H57C),
 C60(H60A,H60B,H60C)
;
_smtbx_masks_special_details
;
A solvent mask was calculated and 390 electrons were 
found in a volume of 6825\%A^3^ in 2 voids per unit cell. 
This is consistent with the presence of 2[C2H3N], 4[C2H3N] per Formula Unit 
which account for 396 electrons per unit cell.
;
_smtbx_masks_void_probe_radius 1.2
_smtbx_masks_void_truncation_radius 1.2
_olex2_submission_special_instructions 'No special instructions were received'
_oxdiff_exptl_absorpt_empirical_details
;
Empirical correction (ABSPACK) includes:
- Absorption correction using spherical harmonics
- Frame scaling
;
_oxdiff_exptl_absorpt_empirical_full_max 2.510
_oxdiff_exptl_absorpt_empirical_full_min 0.813

loop_
_space_group_symop_operation_xyz
'x, y, z'
'-y, x-y, z'
'-x+y, -x, z'
'x+2/3, y+1/3, z+1/3'
'-y+2/3, x-y+1/3, z+1/3'
'-x+y+2/3, -x+1/3, z+1/3'
'x+1/3, y+2/3, z+2/3'
'-y+1/3, x-y+2/3, z+2/3'
'-x+y+1/3, -x+2/3, z+2/3'
'-x, -y, -z'
'y, -x+y, -z'
'x-y, x, -z'
'-x+2/3, -y+1/3, -z+1/3'
'y+2/3, -x+y+1/3, -z+1/3'
'x-y+2/3, x+1/3, -z+1/3'
'-x+1/3, -y+2/3, -z+2/3'
'y+1/3, -x+y+2/3, -z+2/3'
'x-y+1/3, x+2/3, -z+2/3'

loop_
_atom_site_label
_atom_site_type_symbol
_atom_site_fract_x
_atom_site_fract_y
_atom_site_fract_z
_atom_site_U_iso_or_equiv
_atom_site_adp_type
_atom_site_occupancy
_atom_site_site_symmetry_order
_atom_site_calc_flag
_atom_site_refinement_flags_posn
_atom_site_refinement_flags_adp
_atom_site_refinement_flags_occupancy
_atom_site_disorder_assembly
_atom_site_disorder_group
Ti1 Ti 0.55180(2) 0.74658(2) 0.61623(2) 0.04811(18) Uani 1 1 d . . . . .
Ti2 Ti 0.49010(2) 0.72479(2) 0.51276(2) 0.05365(19) Uani 1 1 d . . . . .
O5 O 0.55062(6) 0.73791(7) 0.55531(6) 0.0508(5) Uani 1 1 d . . . . .
O4 O 0.51195(7) 0.78028(8) 0.60798(7) 0.0591(6) Uani 1 1 d . . . . .
O3 O 0.47470(8) 0.76674(8) 0.54692(7) 0.0605(6) Uani 1 1 d . . . . .
O1 O 0.32367(7) 0.77079(8) 0.55649(7) 0.0588(5) Uani 1 1 d . . . . .
O8 O 0.49766(8) 0.67714(8) 0.49290(8) 0.0634(6) Uani 1 1 d . . . . .
O2 O 0.31540(7) 0.80345(7) 0.61451(7) 0.0557(5) Uani 1 1 d . . . . .
O7 O 0.59856(7) 0.80331(7) 0.62677(8) 0.0651(6) Uani 1 1 d . . . . .
O6 O 0.58015(8) 0.71575(8) 0.63190(8) 0.0645(6) Uani 1 1 d . . . . .
O10 O 0.44479(8) 0.71475(8) 0.47379(7) 0.0671(6) Uani 1 1 d . . . . .
N1 N 0.44944(8) 0.85281(8) 0.65149(8) 0.0511(6) Uani 1 1 d . . . . .
O9 O 0.53483(8) 0.77196(9) 0.48445(8) 0.0750(7) Uani 1 1 d . . . . .
C7 C 0.48375(10) 0.78289(10) 0.58344(11) 0.0509(7) Uani 1 1 d . . . . .
C5 C 0.45715(10) 0.80476(10) 0.59950(10) 0.0495(7) Uani 1 1 d . . . . .
C4 C 0.41326(10) 0.79197(10) 0.58362(10) 0.0495(7) Uani 1 1 d . . . . .
H4 H 0.4013 0.7720 0.5600 0.059 Uiso 1 1 calc R U . . .
C1 C 0.40707(10) 0.83955(10) 0.63599(10) 0.0490(7) Uani 1 1 d . . . . .
H1 H 0.3895 0.8519 0.6485 0.059 Uiso 1 1 calc R U . . .
C6 C 0.47382(10) 0.83597(9) 0.63282(10) 0.0490(7) Uani 1 1 d . . . . .
H6 H 0.5043 0.8458 0.6428 0.059 Uiso 1 1 calc R U . . .
C2 C 0.38729(10) 0.80884(10) 0.60278(10) 0.0506(7) Uani 1 1 d . . . . .
C35 C 0.54217(11) 0.64473(11) 0.54957(11) 0.0602(8) Uani 1 1 d . . . . .
H35A H 0.5559 0.6258 0.5592 0.072 Uiso 1 1 calc R U . . .
H35B H 0.5311 0.6536 0.5748 0.072 Uiso 1 1 calc R U . . .
C3 C 0.33836(10) 0.79315(10) 0.58986(11) 0.0515(7) Uani 1 1 d . . . . .
C30 C 0.58458(10) 0.73317(11) 0.53377(11) 0.0573(8) Uani 1 1 d . . . . .
C36 C 0.49953(11) 0.61334(11) 0.52279(12) 0.0632(9) Uani 1 1 d . . . . .
C29 C 0.58141(11) 0.68952(11) 0.53019(11) 0.0611(8) Uani 1 1 d . . . . .
C41 C 0.47767(12) 0.63047(12) 0.49780(12) 0.0654(9) Uani 1 1 d . . . . .
C25 C 0.62111(11) 0.77204(12) 0.51382(12) 0.0653(9) Uani 1 1 d . . . . .
C28 C 0.61680(12) 0.68626(13) 0.50987(13) 0.0719(10) Uani 1 1 d . . . . .
H28 H 0.6145 0.6566 0.5077 0.086 Uiso 1 1 calc R U . . .
C26 C 0.65587(13) 0.76677(14) 0.49470(14) 0.0813(11) Uani 1 1 d . . . . .
H26 H 0.6814 0.7934 0.4824 0.098 Uiso 1 1 calc R U . . .
C27 C 0.65536(13) 0.72451(15) 0.49259(14) 0.0805(11) Uani 1 1 d . . . . .
C14 C 0.56416(14) 0.80461(14) 0.45838(14) 0.0777(11) Uani 1 1 d . . . . .
C24 C 0.62505(13) 0.81944(12) 0.51158(14) 0.0752(11) Uani 1 1 d . . . . .
H24A H 0.6577 0.8436 0.5174 0.090 Uiso 1 1 calc R U . . .
H24B H 0.6053 0.8215 0.5337 0.090 Uiso 1 1 calc R U . . .
C37 C 0.47849(12) 0.56471(12) 0.52743(13) 0.0711(10) Uani 1 1 d . . . . .
H37 H 0.4937 0.5525 0.5440 0.085 Uiso 1 1 calc R U . . .
C15 C 0.61073(15) 0.82950(13) 0.46959(14) 0.0794(11) Uani 1 1 d . . . . .
C52 C 0.44937(14) 0.70326(16) 0.43338(13) 0.0765(10) Uani 1 1 d . . . . .
C40 C 0.43507(14) 0.60082(13) 0.47852(13) 0.0775(10) Uani 1 1 d . . . . .
C38 C 0.43630(14) 0.53389(13) 0.50859(15) 0.0813(12) Uani 1 1 d . . . . .
C47 C 0.43033(16) 0.65576(17) 0.42366(15) 0.0899(13) Uani 1 1 d . . . . .
C42 C 0.41253(15) 0.48057(14) 0.51227(18) 0.0945(14) Uani 1 1 d . . . . .
C46 C 0.40644(16) 0.61907(16) 0.45648(16) 0.0950(13) Uani 1 1 d . . . . .
H46A H 0.3792 0.5922 0.4433 0.114 Uiso 1 1 calc R U . . .
H46B H 0.3944 0.6317 0.4782 0.114 Uiso 1 1 calc R U . . .
C11 C 0.62351(14) 0.7242(2) 0.64892(18) 0.1070(17) Uani 1 1 d . . . . .
H11 H 0.6320 0.7524 0.6664 0.128 Uiso 1 1 calc R U . . .
C39 C 0.41589(15) 0.55335(14) 0.48437(16) 0.0900(13) Uani 1 1 d . . . . .
H39 H 0.3871 0.5331 0.4710 0.108 Uiso 1 1 calc R U . . .
C51 C 0.47247(16) 0.73801(19) 0.40386(14) 0.0917(13) Uani 1 1 d . . . . .
C19 C 0.54626(17) 0.81323(16) 0.42142(15) 0.0920(13) Uani 1 1 d . . . . .
C018 C 0.49473(18) 0.78867(19) 0.41397(16) 0.1008(15) Uani 1 1 d . . . . .
H01A H 0.4795 0.7922 0.4393 0.121 Uiso 1 1 calc R U . . .
H01B H 0.4885 0.8044 0.3906 0.121 Uiso 1 1 calc R U . . .
C16 C 0.64155(18) 0.86300(15) 0.44088(16) 0.0993(15) Uani 1 1 d . . . . .
H16 H 0.6738 0.8802 0.4472 0.119 Uiso 1 1 calc R U . . .
C31 C 0.69608(17) 0.7205(2) 0.4733(2) 0.1122(18) Uani 1 1 d . . . . .
C18 C 0.5791(2) 0.84753(18) 0.39484(17) 0.1141(17) Uani 1 1 d . . . . .
H18 H 0.5685 0.8545 0.3697 0.137 Uiso 1 1 calc R U . . .
C45 C 0.4389(2) 0.46579(17) 0.5409(2) 0.1253(19) Uani 1 1 d . . . . .
H45A H 0.4708 0.4786 0.5306 0.188 Uiso 1 1 calc R U . . .
H45B H 0.4235 0.4317 0.5414 0.188 Uiso 1 1 calc R U . . .
H45C H 0.4394 0.4774 0.5693 0.188 Uiso 1 1 calc R U . . .
C8 C 0.6231(2) 0.84887(16) 0.6412(2) 0.127(2) Uani 1 1 d D . . . .
H8A H 0.6088 0.8677 0.6319 0.152 Uiso 0.46(3) 1 calc R U P A 1
H8B H 0.5964 0.8548 0.6421 0.152 Uiso 0.54(3) 1 calc R U P A 2
C44 C 0.4093(2) 0.45903(17) 0.4696(2) 0.127(2) Uani 1 1 d . . . . .
H44A H 0.3895 0.4655 0.4512 0.190 Uiso 1 1 calc R U . . .
H44B H 0.3958 0.4253 0.4726 0.190 Uiso 1 1 calc R U . . .
H44C H 0.4405 0.4724 0.4574 0.190 Uiso 1 1 calc R U . . .
C48 C 0.4333(2) 0.6443(3) 0.3820(2) 0.128(2) Uani 1 1 d . . . . .
H48 H 0.4200 0.6124 0.3745 0.153 Uiso 1 1 calc R U . . .
C12 C 0.66114(16) 0.7435(2) 0.61860(19) 0.127(2) Uani 1 1 d . . . . .
H12A H 0.6577 0.7190 0.5993 0.190 Uiso 1 1 calc R U . . .
H12B H 0.6910 0.7564 0.6333 0.190 Uiso 1 1 calc R U . . .
H12C H 0.6601 0.7683 0.6027 0.190 Uiso 1 1 calc R U . . .
C43 C 0.36251(19) 0.46154(18) 0.5288(3) 0.143(3) Uani 1 1 d . . . . .
H43A H 0.3636 0.4755 0.5561 0.215 Uiso 1 1 calc R U . . .
H43B H 0.3473 0.4276 0.5317 0.215 Uiso 1 1 calc R U . . .
H43C H 0.3449 0.4694 0.5090 0.215 Uiso 1 1 calc R U . . .
C50 C 0.4736(2) 0.7241(3) 0.36245(19) 0.127(2) Uani 1 1 d . . . . .
H50 H 0.4877 0.7473 0.3414 0.152 Uiso 1 1 calc R U . . .
C17 C 0.6256(2) 0.87136(18) 0.40349(18) 0.125(2) Uani 1 1 d . . . . .
C49 C 0.4547(3) 0.6777(4) 0.3514(2) 0.148(3) Uani 1 1 d . . . . .
C10 C 0.6328(2) 0.8533(2) 0.6847(2) 0.152(3) Uani 1 1 d . . . . .
H10A H 0.6087 0.8258 0.6994 0.228 Uiso 1 1 calc R U . . .
H10B H 0.6332 0.8812 0.6954 0.228 Uiso 1 1 calc R U . . .
H10C H 0.6633 0.8560 0.6896 0.228 Uiso 1 1 calc R U . . .
C13 C 0.6187(2) 0.6925(3) 0.6800(2) 0.168(3) Uani 1 1 d . . . . .
H13A H 0.5899 0.6829 0.6957 0.252 Uiso 1 1 calc R U . . .
H13B H 0.6453 0.7071 0.6991 0.252 Uiso 1 1 calc R U . . .
H13C H 0.6174 0.6651 0.6670 0.252 Uiso 1 1 calc R U . . .
C20 C 0.6596(3) 0.9090(3) 0.3727(2) 0.173(3) Uani 1 1 d . U . . .
C21 C 0.7075(3) 0.9326(4) 0.3859(3) 0.244(5) Uani 1 1 d . U . . .
H21A H 0.7098 0.9453 0.4141 0.365 Uiso 1 1 calc R U . . .
H21B H 0.7261 0.9582 0.3664 0.365 Uiso 1 1 calc R U . . .
H21C H 0.7191 0.9107 0.3861 0.365 Uiso 1 1 calc R U . . .
C22 C 0.6530(4) 0.8876(4) 0.3297(3) 0.238(5) Uani 1 1 d . U . . .
H22A H 0.6469 0.8556 0.3324 0.358 Uiso 1 1 calc R U . . .
H22B H 0.6812 0.9060 0.3130 0.358 Uiso 1 1 calc R U . . .
H22C H 0.6265 0.8874 0.3159 0.358 Uiso 1 1 calc R U . . .
C23 C 0.6446(4) 0.9446(4) 0.3684(4) 0.254(5) Uani 1 1 d . U . . .
H23A H 0.6126 0.9296 0.3576 0.381 Uiso 1 1 calc R U . . .
H23B H 0.6654 0.9690 0.3489 0.381 Uiso 1 1 calc R U . . .
H23C H 0.6458 0.9585 0.3958 0.381 Uiso 1 1 calc R U . . .
C32 C 0.7331(6) 0.7630(7) 0.4518(9) 0.157(10) Uani 0.499(15) 1 d . . P B 1
H32A H 0.7189 0.7734 0.4307 0.235 Uiso 0.499(15) 1 calc R U P B 1
H32B H 0.7551 0.7555 0.4380 0.235 Uiso 0.499(15) 1 calc R U P B 1
H32C H 0.7498 0.7877 0.4724 0.235 Uiso 0.499(15) 1 calc R U P B 1
C34 C 0.7115(5) 0.6982(8) 0.5040(6) 0.143(7) Uani 0.499(15) 1 d . U P B 1
H34A H 0.7317 0.7212 0.5249 0.215 Uiso 0.499(15) 1 calc R U P B 1
H34B H 0.7289 0.6855 0.4897 0.215 Uiso 0.499(15) 1 calc R U P B 1
H34C H 0.6844 0.6729 0.5181 0.215 Uiso 0.499(15) 1 calc R U P B 1
C33 C 0.6723(5) 0.6802(5) 0.4348(5) 0.149(7) Uani 0.499(15) 1 d . . P B 1
H33A H 0.6497 0.6501 0.4470 0.223 Uiso 0.499(15) 1 calc R U P B 1
H33B H 0.6969 0.6772 0.4206 0.223 Uiso 0.499(15) 1 calc R U P B 1
H33C H 0.6566 0.6899 0.4146 0.223 Uiso 0.499(15) 1 calc R U P B 1
C5A C 0.7419(4) 0.7554(6) 0.5044(7) 0.160(8) Uani 0.501(15) 1 d . . P B 2
H5AA H 0.7453 0.7865 0.5056 0.240 Uiso 0.501(15) 1 calc R U P B 2
H5AB H 0.7704 0.7578 0.4928 0.240 Uiso 0.501(15) 1 calc R U P B 2
H5AC H 0.7366 0.7422 0.5326 0.240 Uiso 0.501(15) 1 calc R U P B 2
C34A C 0.6917(6) 0.6743(5) 0.4783(7) 0.139(6) Uani 0.501(15) 1 d . U P B 2
H34D H 0.6677 0.6521 0.4592 0.208 Uiso 0.501(15) 1 calc R U P B 2
H34E H 0.6828 0.6636 0.5073 0.208 Uiso 0.501(15) 1 calc R U P B 2
H34F H 0.7215 0.6763 0.4718 0.208 Uiso 0.501(15) 1 calc R U P B 2
C33A C 0.7082(8) 0.7432(9) 0.4335(7) 0.171(10) Uani 0.501(15) 1 d . . P B 2
H33D H 0.6800 0.7389 0.4195 0.256 Uiso 0.501(15) 1 d R U P B 2
H33E H 0.7229 0.7297 0.4162 0.256 Uiso 0.501(15) 1 d R U P B 2
H33F H 0.7299 0.7765 0.4374 0.256 Uiso 0.501(15) 1 d R U P B 2
C9 C 0.6749(8) 0.8683(9) 0.6215(7) 0.167(10) Uani 0.46(3) 1 d . U P A 1
H9A H 0.6861 0.8467 0.6283 0.250 Uiso 0.46(3) 1 calc R U P A 1
H9B H 0.6963 0.8990 0.6334 0.250 Uiso 0.46(3) 1 calc R U P A 1
H9C H 0.6736 0.8709 0.5910 0.250 Uiso 0.46(3) 1 calc R U P A 1
C53 C 0.4523(5) 0.6592(6) 0.3044(3) 0.208(4) Uani 1 1 d D U . . .
C56 C 0.4970(8) 0.6625(15) 0.2964(8) 0.205(12) Uani 0.414(19) 1 d D U P C 1
H56A H 0.5220 0.6943 0.3022 0.308 Uiso 0.414(19) 1 calc R U P C 1
H56B H 0.4986 0.6549 0.2670 0.308 Uiso 0.414(19) 1 calc R U P C 1
H56C H 0.5005 0.6407 0.3145 0.308 Uiso 0.414(19) 1 calc R U P C 1
C55 C 0.4105(10) 0.6049(10) 0.3008(7) 0.200(12) Uani 0.414(19) 1 d . U P C 1
H55A H 0.4190 0.5850 0.3167 0.299 Uiso 0.414(19) 1 calc R U P C 1
H55B H 0.4057 0.5953 0.2713 0.299 Uiso 0.414(19) 1 calc R U P C 1
H55C H 0.3817 0.6019 0.3123 0.299 Uiso 0.414(19) 1 calc R U P C 1
C54 C 0.4451(14) 0.6971(11) 0.2757(8) 0.202(12) Uani 0.414(19) 1 d . U P C 1
H54A H 0.4288 0.7093 0.2924 0.302 Uiso 0.414(19) 1 calc R U P C 1
H54B H 0.4267 0.6815 0.2507 0.302 Uiso 0.414(19) 1 calc R U P C 1
H54C H 0.4756 0.7228 0.2673 0.302 Uiso 0.414(19) 1 calc R U P C 1
C55A C 0.4695(13) 0.6254(11) 0.3053(8) 0.274(13) Uani 0.586(19) 1 d . U P C 2
H55D H 0.4803 0.6231 0.2773 0.411 Uiso 0.586(19) 1 calc R U P C 2
H55E H 0.4442 0.5948 0.3139 0.411 Uiso 0.586(19) 1 calc R U P C 2
H55F H 0.4953 0.6361 0.3252 0.411 Uiso 0.586(19) 1 calc R U P C 2
C54A C 0.4058(8) 0.6468(10) 0.2868(5) 0.215(9) Uani 0.586(19) 1 d . U P C 2
H54D H 0.3817 0.6185 0.3006 0.322 Uiso 0.586(19) 1 calc R U P C 2
H54E H 0.4055 0.6412 0.2566 0.322 Uiso 0.586(19) 1 calc R U P C 2
H54F H 0.3998 0.6724 0.2917 0.322 Uiso 0.586(19) 1 calc R U P C 2
C56A C 0.4892(11) 0.7033(10) 0.2806(7) 0.255(11) Uani 0.586(19) 1 d . U P C 2
H56D H 0.4831 0.7289 0.2859 0.383 Uiso 0.586(19) 1 d R U P C 2
H56E H 0.4868 0.6967 0.2505 0.383 Uiso 0.586(19) 1 d R U P C 2
H56F H 0.5205 0.7121 0.2903 0.383 Uiso 0.586(19) 1 d R U P C 2
C9A C 0.6507(7) 0.8840(3) 0.6123(4) 0.125(7) Uani 0.54(3) 1 d D U P A 2
H9AA H 0.6698 0.8746 0.5962 0.188 Uiso 0.54(3) 1 calc R U P A 2
H9AB H 0.6710 0.9130 0.6273 0.188 Uiso 0.54(3) 1 calc R U P A 2
H9AC H 0.6305 0.8890 0.5931 0.188 Uiso 0.54(3) 1 calc R U P A 2
C59 C 0.3333 0.6667 0.5182(16) 0.206(17) Uani 1 3 d S T P . .
C57 C 0.5643(3) 0.7051(4) 0.4124(2) 0.178(4) Uani 1 1 d . . . D 1
H57A H 0.5672 0.7266 0.3901 0.268 Uiso 1 1 calc R U . D 1
H57B H 0.5901 0.7211 0.4323 0.268 Uiso 1 1 calc R U . D 1
H57C H 0.5346 0.6942 0.4271 0.268 Uiso 1 1 calc R U . D 1
C58 C 0.5655(4) 0.6687(5) 0.3959(3) 0.207(5) Uani 1 1 d . . . D 1
C60 C 0.3333 0.6667 0.4660(9) 0.198(9) Uani 1 3 d S T P . .
H60A H 0.3136 0.6788 0.4558 0.298 Uiso 0.3333 1 calc R U P E -1
H60B H 0.3212 0.6348 0.4558 0.298 Uiso 0.3333 1 calc R U P E -1
H60C H 0.3652 0.6864 0.4558 0.298 Uiso 0.3333 1 calc R U P E -1
N5 N 0.5699(5) 0.6418(5) 0.3816(5) 0.316(7) Uani 1 1 d . . . D 1
N2 N 0.3333 0.6667 0.5490(15) 0.32(2) Uani 1 3 d S T P . .

loop_
_atom_site_aniso_label
_atom_site_aniso_U_11
_atom_site_aniso_U_22
_atom_site_aniso_U_33
_atom_site_aniso_U_23
_atom_site_aniso_U_13
_atom_site_aniso_U_12
Ti1 0.0367(3) 0.0449(3) 0.0619(4) 0.0024(2) 0.0044(2) 0.0198(2)
Ti2 0.0521(3) 0.0538(3) 0.0562(4) 0.0058(3) 0.0113(3) 0.0273(3)
O5 0.0457(10) 0.0473(11) 0.0602(13) 0.0075(9) 0.0152(9) 0.0239(9)
O4 0.0573(12) 0.0691(14) 0.0639(14) -0.0058(11) -0.0033(11) 0.0414(11)
O3 0.0660(14) 0.0674(13) 0.0606(15) -0.0051(11) -0.0020(11) 0.0428(12)
O1 0.0569(12) 0.0627(13) 0.0632(14) -0.0063(11) -0.0133(11) 0.0348(11)
O8 0.0626(13) 0.0578(13) 0.0725(16) -0.0048(11) 0.0058(11) 0.0322(11)
O2 0.0484(11) 0.0701(13) 0.0590(14) 0.0028(11) -0.0024(10) 0.0372(11)
O7 0.0465(11) 0.0523(12) 0.0843(17) -0.0011(11) -0.0016(11) 0.0157(10)
O6 0.0574(13) 0.0688(14) 0.0805(16) 0.0023(12) -0.0001(11) 0.0414(11)
O10 0.0689(14) 0.0714(15) 0.0625(15) 0.0005(12) 0.0013(12) 0.0362(12)
N1 0.0475(13) 0.0422(12) 0.0618(16) -0.0027(11) -0.0029(12) 0.0209(11)
O9 0.0630(14) 0.0813(16) 0.0753(17) 0.0340(13) 0.0199(12) 0.0320(13)
C7 0.0457(16) 0.0486(16) 0.059(2) 0.0032(15) 0.0085(15) 0.0236(13)
C5 0.0483(16) 0.0473(16) 0.0559(19) 0.0022(14) -0.0004(14) 0.0260(13)
C4 0.0497(16) 0.0499(16) 0.0534(18) -0.0002(14) -0.0025(14) 0.0283(13)
C1 0.0495(16) 0.0462(15) 0.0568(19) 0.0029(14) 0.0016(14) 0.0281(13)
C6 0.0461(15) 0.0429(15) 0.0587(19) 0.0026(14) -0.0009(14) 0.0228(13)
C2 0.0538(17) 0.0468(16) 0.0538(19) 0.0035(14) -0.0027(14) 0.0270(14)
C35 0.0527(17) 0.0507(17) 0.078(2) 0.0033(16) 0.0137(16) 0.0263(14)
C3 0.0491(16) 0.0474(16) 0.061(2) 0.0082(15) -0.0047(15) 0.0267(14)
C30 0.0487(17) 0.0531(17) 0.065(2) -0.0001(15) 0.0089(15) 0.0213(14)
C36 0.0558(18) 0.0527(18) 0.083(2) -0.0043(17) 0.0149(17) 0.0282(15)
C29 0.0488(17) 0.0614(19) 0.070(2) 0.0038(16) 0.0137(15) 0.0252(15)
C41 0.062(2) 0.059(2) 0.076(2) -0.0082(17) 0.0089(18) 0.0304(17)
C25 0.0496(17) 0.063(2) 0.076(2) 0.0087(17) 0.0143(16) 0.0225(16)
C28 0.062(2) 0.070(2) 0.087(3) 0.0029(19) 0.0179(19) 0.0349(18)
C26 0.061(2) 0.074(2) 0.096(3) 0.016(2) 0.031(2) 0.0246(19)
C27 0.065(2) 0.083(3) 0.093(3) 0.005(2) 0.023(2) 0.037(2)
C14 0.080(3) 0.072(2) 0.082(3) 0.026(2) 0.024(2) 0.039(2)
C24 0.057(2) 0.0548(19) 0.101(3) 0.0090(19) 0.017(2) 0.0180(16)
C37 0.063(2) 0.0556(19) 0.097(3) -0.0050(18) 0.0137(19) 0.0315(17)
C15 0.088(3) 0.056(2) 0.089(3) 0.022(2) 0.027(2) 0.032(2)
C52 0.078(2) 0.099(3) 0.061(2) -0.009(2) -0.014(2) 0.051(2)
C40 0.072(2) 0.069(2) 0.093(3) -0.021(2) -0.009(2) 0.036(2)
C38 0.070(2) 0.058(2) 0.112(3) -0.016(2) 0.009(2) 0.0297(19)
C47 0.087(3) 0.099(3) 0.089(3) -0.028(3) -0.025(2) 0.050(3)
C42 0.073(3) 0.057(2) 0.146(4) -0.012(2) 0.013(3) 0.027(2)
C46 0.089(3) 0.078(3) 0.112(4) -0.019(3) -0.028(3) 0.037(2)
C11 0.064(3) 0.129(4) 0.136(4) 0.043(3) 0.002(3) 0.054(3)
C39 0.074(2) 0.067(2) 0.124(4) -0.026(2) -0.011(2) 0.031(2)
C51 0.095(3) 0.122(4) 0.066(3) 0.014(3) 0.002(2) 0.060(3)
C19 0.105(3) 0.088(3) 0.084(3) 0.027(2) 0.016(3) 0.049(3)
C018 0.110(4) 0.119(4) 0.086(3) 0.037(3) 0.013(3) 0.067(3)
C16 0.100(3) 0.070(3) 0.096(3) 0.022(2) 0.033(3) 0.018(2)
C31 0.083(3) 0.129(4) 0.137(5) 0.022(4) 0.051(3) 0.063(3)
C18 0.135(5) 0.089(3) 0.093(3) 0.043(3) 0.019(3) 0.037(3)
C45 0.120(4) 0.065(3) 0.176(6) 0.005(3) 0.003(4) 0.036(3)
C8 0.138(5) 0.067(3) 0.130(5) -0.018(3) -0.027(4) 0.017(3)
C44 0.124(4) 0.069(3) 0.173(6) -0.030(3) 0.008(4) 0.038(3)
C48 0.144(5) 0.159(6) 0.105(5) -0.053(4) -0.043(4) 0.094(5)
C12 0.069(3) 0.189(6) 0.141(5) 0.013(4) 0.003(3) 0.079(3)
C43 0.102(4) 0.073(3) 0.234(7) -0.005(4) 0.053(4) 0.029(3)
C50 0.132(5) 0.176(7) 0.078(4) 0.009(4) 0.002(3) 0.080(5)
C17 0.141(5) 0.077(3) 0.097(4) 0.031(3) 0.012(3) 0.009(3)
C49 0.164(6) 0.233(9) 0.063(4) -0.034(5) -0.011(4) 0.111(7)
C10 0.145(5) 0.116(5) 0.132(5) -0.043(4) -0.030(4) 0.017(4)
C13 0.108(4) 0.231(8) 0.166(6) 0.073(6) -0.016(4) 0.085(5)
C20 0.188(6) 0.129(5) 0.119(4) 0.044(4) 0.013(4) 0.018(4)
C21 0.165(7) 0.214(8) 0.185(7) 0.094(6) 0.045(6) -0.030(6)
C22 0.234(8) 0.203(8) 0.147(6) 0.039(6) 0.066(6) 0.011(6)
C23 0.283(10) 0.153(7) 0.254(9) 0.106(7) 0.051(8) 0.056(7)
C32 0.078(9) 0.128(12) 0.24(3) 0.028(13) 0.070(13) 0.030(9)
C34 0.094(8) 0.212(16) 0.163(12) -0.002(11) 0.014(8) 0.107(10)
C33 0.140(11) 0.147(12) 0.161(15) -0.036(10) 0.070(10) 0.072(9)
C5A 0.067(7) 0.183(15) 0.25(2) -0.032(13) 0.017(9) 0.077(9)
C34A 0.132(11) 0.140(10) 0.164(14) -0.001(9) 0.066(10) 0.084(8)
C33A 0.135(15) 0.24(3) 0.161(17) 0.042(16) 0.104(15) 0.110(18)
C9 0.137(13) 0.115(12) 0.167(13) 0.004(10) 0.003(10) 0.002(9)
C53 0.201(11) 0.294(14) 0.126(7) -0.048(8) -0.011(6) 0.121(9)
C56 0.222(18) 0.24(2) 0.143(15) -0.042(14) 0.052(13) 0.108(14)
C55 0.210(18) 0.173(16) 0.147(14) -0.080(12) -0.028(12) 0.045(12)
C54 0.24(2) 0.238(19) 0.126(13) -0.008(13) -0.028(13) 0.118(15)
C55A 0.34(2) 0.261(19) 0.198(16) -0.099(14) 0.056(14) 0.135(16)
C54A 0.223(15) 0.250(18) 0.132(10) -0.062(11) -0.057(10) 0.089(12)
C56A 0.294(19) 0.294(16) 0.158(13) -0.044(10) 0.052(13) 0.132(12)
C9A 0.144(12) 0.057(5) 0.121(9) 0.006(5) 0.022(7) 0.009(6)
C59 0.095(6) 0.095(6) 0.43(6) 0.000 0.000 0.048(3)
C57 0.169(7) 0.324(12) 0.099(5) 0.008(6) 0.033(4) 0.167(8)
C58 0.242(10) 0.328(14) 0.147(7) -0.027(8) 0.040(7) 0.213(11)
C60 0.102(6) 0.102(6) 0.39(3) 0.000 0.000 0.051(3)
N5 0.391(17) 0.359(16) 0.302(14) -0.043(11) 0.074(12) 0.264(14)
N2 0.248(18) 0.248(18) 0.45(6) 0.000 0.000 0.124(9)

loop_
_atom_type_symbol
_atom_type_description
_atom_type_scat_dispersion_real
_atom_type_scat_dispersion_imag
_atom_type_scat_source
C C 0.0033 0.0016 'International Tables Vol C Tables 4.2.6.8 and 6.1.1.4'
H H 0.0000 0.0000 'International Tables Vol C Tables 4.2.6.8 and 6.1.1.4'
N N 0.0061 0.0033 'International Tables Vol C Tables 4.2.6.8 and 6.1.1.4'
O O 0.0106 0.0060 'International Tables Vol C Tables 4.2.6.8 and 6.1.1.4'
Ti Ti 0.2776 0.4457 'International Tables Vol C Tables 4.2.6.8 and 6.1.1.4'

loop_
_geom_angle_atom_site_label_1
_geom_angle_atom_site_label_2
_geom_angle_atom_site_label_3
_geom_angle
_geom_angle_site_symmetry_1
_geom_angle_site_symmetry_3
_geom_angle_publ_flag
O5 Ti1 O4 88.99(8) . . ?
O5 Ti1 O2 83.89(8) . 3_565 ?
O5 Ti1 N1 155.13(8) . 14_456 ?
O4 Ti1 N1 79.62(9) . 14_456 ?
O2 Ti1 O4 85.68(9) 3_565 . ?
O2 Ti1 N1 73.33(8) 3_565 14_456 ?
O7 Ti1 O5 106.64(10) . . ?
O7 Ti1 O4 84.82(10) . . ?
O7 Ti1 O2 165.66(10) . 3_565 ?
O7 Ti1 N1 94.38(10) . 14_456 ?
O6 Ti1 O5 99.94(10) . . ?
O6 Ti1 O4 169.85(10) . . ?
O6 Ti1 O2 90.44(10) . 3_565 ?
O6 Ti1 O7 97.11(11) . . ?
O6 Ti1 N1 90.28(10) . 14_456 ?
O3 Ti2 O5 92.79(8) . . ?
O3 Ti2 O1 81.83(9) . 3_565 ?
O1 Ti2 O5 86.86(8) 3_565 . ?
O8 Ti2 O5 83.31(9) . . ?
O8 Ti2 O3 165.83(10) . . ?
O8 Ti2 O1 84.35(10) . 3_565 ?
O8 Ti2 O10 93.52(11) . . ?
O10 Ti2 O5 174.29(9) . . ?
O10 Ti2 O3 91.40(10) . . ?
O10 Ti2 O1 97.58(10) . 3_565 ?
O9 Ti2 O5 82.34(10) . . ?
O9 Ti2 O3 93.17(11) . . ?
O9 Ti2 O1 167.88(11) . 3_565 ?
O9 Ti2 O8 99.77(11) . . ?
O9 Ti2 O10 93.56(11) . . ?
Ti1 O5 Ti2 124.72(9) . . ?
C30 O5 Ti1 123.17(19) . . ?
C30 O5 Ti2 111.64(18) . . ?
C7 O4 Ti1 142.3(2) . . ?
C7 O3 Ti2 134.8(2) . . ?
C3 O1 Ti2 133.10(19) . 2_665 ?
C41 O8 Ti2 138.2(2) . . ?
C3 O2 Ti1 139.8(2) . 2_665 ?
C8 O7 Ti1 160.8(3) . . ?
C11 O6 Ti1 140.1(3) . . ?
C52 O10 Ti2 119.3(2) . . ?
C1 N1 Ti1 122.1(2) . 15_556 ?
C6 N1 Ti1 118.69(19) . 15_556 ?
C6 N1 C1 117.0(3) . . ?
C14 O9 Ti2 171.5(3) . . ?
O4 C7 C5 117.6(3) . . ?
O3 C7 O4 125.3(3) . . ?
O3 C7 C5 117.1(3) . . ?
C4 C5 C7 120.7(3) . . ?
C6 C5 C7 121.0(3) . . ?
C6 C5 C4 118.1(3) . . ?
C5 C4 H4 120.5 . . ?
C2 C4 C5 118.9(3) . . ?
C2 C4 H4 120.5 . . ?
N1 C1 H1 118.1 . . ?
N1 C1 C2 123.8(3) . . ?
C2 C1 H1 118.1 . . ?
N1 C6 C5 123.7(3) . . ?
N1 C6 H6 118.1 . . ?
C5 C6 H6 118.1 . . ?
C4 C2 C1 118.3(3) . . ?
C4 C2 C3 121.7(3) . . ?
C1 C2 C3 120.0(3) . . ?
H35A C35 H35B 107.0 . . ?
C36 C35 H35A 107.6 . . ?
C36 C35 H35B 107.6 . . ?
C36 C35 C29 118.8(3) . . ?
C29 C35 H35A 107.6 . . ?
C29 C35 H35B 107.6 . . ?
O1 C3 O2 125.9(3) . . ?
O1 C3 C2 118.4(3) . . ?
O2 C3 C2 115.7(3) . . ?
O5 C30 C29 120.6(3) . . ?
O5 C30 C25 119.7(3) . . ?
C29 C30 C25 119.7(3) . . ?
C41 C36 C35 122.7(3) . . ?
C41 C36 C37 118.1(3) . . ?
C37 C36 C35 118.7(3) . . ?
C30 C29 C35 123.8(3) . . ?
C28 C29 C35 116.9(3) . . ?
C28 C29 C30 119.2(3) . . ?
O8 C41 C36 118.7(3) . . ?
O8 C41 C40 119.9(3) . . ?
C36 C41 C40 121.4(3) . . ?
C30 C25 C24 124.2(3) . . ?
C26 C25 C30 118.2(3) . . ?
C26 C25 C24 117.6(3) . . ?
C29 C28 H28 118.6 . . ?
C27 C28 C29 122.8(3) . . ?
C27 C28 H28 118.6 . . ?
C25 C26 H26 118.2 . . ?
C25 C26 C27 123.6(3) . . ?
C27 C26 H26 118.2 . . ?
C28 C27 C26 116.2(3) . . ?
C28 C27 C31 121.6(4) . . ?
C26 C27 C31 122.1(4) . . ?
O9 C14 C15 117.9(4) . . ?
O9 C14 C19 118.6(4) . . ?
C15 C14 C19 123.4(4) . . ?
C25 C24 H24A 108.9 . . ?
C25 C24 H24B 108.9 . . ?
C25 C24 C15 113.4(3) . . ?
H24A C24 H24B 107.7 . . ?
C15 C24 H24A 108.9 . . ?
C15 C24 H24B 108.9 . . ?
C36 C37 H37 118.8 . . ?
C38 C37 C36 122.4(4) . . ?
C38 C37 H37 118.8 . . ?
C14 C15 C24 118.5(3) . . ?
C14 C15 C16 117.1(4) . . ?
C16 C15 C24 124.5(4) . . ?
O10 C52 C47 117.8(4) . . ?
O10 C52 C51 120.0(4) . . ?
C51 C52 C47 122.2(4) . . ?
C41 C40 C46 122.2(3) . . ?
C39 C40 C41 118.0(4) . . ?
C39 C40 C46 119.3(4) . . ?
C37 C38 C42 124.1(4) . . ?
C39 C38 C37 116.5(4) . . ?
C39 C38 C42 119.4(4) . . ?
C52 C47 C46 120.9(4) . . ?
C48 C47 C52 117.3(5) . . ?
C48 C47 C46 121.7(5) . . ?
C38 C42 C43 108.9(4) . . ?
C45 C42 C38 111.9(4) . . ?
C45 C42 C44 107.9(4) . . ?
C45 C42 C43 109.9(5) . . ?
C44 C42 C38 110.3(4) . . ?
C44 C42 C43 107.8(5) . . ?
C40 C46 H46A 107.9 . . ?
C40 C46 H46B 107.9 . . ?
C47 C46 C40 117.5(4) . . ?
C47 C46 H46A 107.9 . . ?
C47 C46 H46B 107.9 . . ?
H46A C46 H46B 107.2 . . ?
O6 C11 H11 100.4 . . ?
O6 C11 C12 113.1(4) . . ?
C12 C11 H11 100.4 . . ?
C13 C11 O6 113.4(4) . . ?
C13 C11 H11 100.4 . . ?
C13 C11 C12 123.8(5) . . ?
C40 C39 H39 118.2 . . ?
C38 C39 C40 123.6(4) . . ?
C38 C39 H39 118.2 . . ?
C52 C51 C018 123.0(4) . . ?
C52 C51 C50 117.4(5) . . ?
C50 C51 C018 119.5(5) . . ?
C14 C19 C018 120.2(4) . . ?
C18 C19 C14 115.9(5) . . ?
C18 C19 C018 123.8(5) . . ?
C51 C018 C19 115.7(4) . . ?
C51 C018 H01A 108.4 . . ?
C51 C018 H01B 108.4 . . ?
C19 C018 H01A 108.4 . . ?
C19 C018 H01B 108.4 . . ?
H01A C018 H01B 107.4 . . ?
C15 C16 H16 119.4 . . ?
C17 C16 C15 121.2(5) . . ?
C17 C16 H16 119.4 . . ?
C27 C31 C33 105.9(6) . . ?
C27 C31 C5A 103.5(6) . . ?
C32 C31 C27 116.4(9) . . ?
C32 C31 C33 104.4(12) . . ?
C34 C31 C27 108.6(7) . . ?
C34 C31 C32 116.9(13) . . ?
C34 C31 C33 103.1(12) . . ?
C34A C31 C27 114.1(6) . . ?
C34A C31 C5A 103.7(11) . . ?
C33A C31 C27 109.7(8) . . ?
C33A C31 C5A 103.9(13) . . ?
C33A C31 C34A 119.9(13) . . ?
C19 C18 H18 118.6 . . ?
C17 C18 C19 122.8(5) . . ?
C17 C18 H18 118.6 . . ?
C42 C45 H45A 109.5 . . ?
C42 C45 H45B 109.5 . . ?
C42 C45 H45C 109.5 . . ?
H45A C45 H45B 109.5 . . ?
H45A C45 H45C 109.5 . . ?
H45B C45 H45C 109.5 . . ?
O7 C8 H8A 112.2 . . ?
O7 C8 H8B 97.4 . . ?
O7 C8 C10 114.7(5) . . ?
O7 C8 C9 103.4(10) . . ?
O7 C8 C9A 118.0(6) . . ?
C10 C8 H8A 112.2 . . ?
C10 C8 H8B 97.4 . . ?
C10 C8 C9 101.4(11) . . ?
C9 C8 H8A 112.2 . . ?
C9A C8 H8B 97.3 . . ?
C9A C8 C10 122.5(8) . . ?
C42 C44 H44A 109.5 . . ?
C42 C44 H44B 109.5 . . ?
C42 C44 H44C 109.5 . . ?
H44A C44 H44B 109.5 . . ?
H44A C44 H44C 109.5 . . ?
H44B C44 H44C 109.5 . . ?
C47 C48 H48 118.8 . . ?
C49 C48 C47 122.3(6) . . ?
C49 C48 H48 118.8 . . ?
C11 C12 H12A 109.5 . . ?
C11 C12 H12B 109.5 . . ?
C11 C12 H12C 109.5 . . ?
H12A C12 H12B 109.5 . . ?
H12A C12 H12C 109.5 . . ?
H12B C12 H12C 109.5 . . ?
C42 C43 H43A 109.5 . . ?
C42 C43 H43B 109.5 . . ?
C42 C43 H43C 109.5 . . ?
H43A C43 H43B 109.5 . . ?
H43A C43 H43C 109.5 . . ?
H43B C43 H43C 109.5 . . ?
C51 C50 H50 118.9 . . ?
C49 C50 C51 122.2(6) . . ?
C49 C50 H50 118.9 . . ?
C16 C17 C20 120.8(6) . . ?
C18 C17 C16 119.4(4) . . ?
C18 C17 C20 119.7(6) . . ?
C48 C49 C50 118.4(6) . . ?
C48 C49 C53 116.6(10) . . ?
C50 C49 C53 124.8(10) . . ?
C8 C10 H10A 109.5 . . ?
C8 C10 H10B 109.5 . . ?
C8 C10 H10C 109.5 . . ?
H10A C10 H10B 109.5 . . ?
H10A C10 H10C 109.5 . . ?
H10B C10 H10C 109.5 . . ?
C11 C13 H13A 109.5 . . ?
C11 C13 H13B 109.5 . . ?
C11 C13 H13C 109.5 . . ?
H13A C13 H13B 109.5 . . ?
H13A C13 H13C 109.5 . . ?
H13B C13 H13C 109.5 . . ?
C21 C20 C17 114.5(7) . . ?
C21 C20 C22 112.6(9) . . ?
C21 C20 C23 107.9(9) . . ?
C22 C20 C17 108.9(7) . . ?
C23 C20 C17 107.4(8) . . ?
C23 C20 C22 105.0(9) . . ?
C20 C21 H21A 109.5 . . ?
C20 C21 H21B 109.5 . . ?
C20 C21 H21C 109.5 . . ?
H21A C21 H21B 109.5 . . ?
H21A C21 H21C 109.5 . . ?
H21B C21 H21C 109.5 . . ?
C20 C22 H22A 109.5 . . ?
C20 C22 H22B 109.5 . . ?
C20 C22 H22C 109.5 . . ?
H22A C22 H22B 109.5 . . ?
H22A C22 H22C 109.5 . . ?
H22B C22 H22C 109.5 . . ?
C20 C23 H23A 109.5 . . ?
C20 C23 H23B 109.5 . . ?
C20 C23 H23C 109.5 . . ?
H23A C23 H23B 109.5 . . ?
H23A C23 H23C 109.5 . . ?
H23B C23 H23C 109.5 . . ?
C31 C32 H32A 109.5 . . ?
C31 C32 H32B 109.5 . . ?
C31 C32 H32C 109.5 . . ?
H32A C32 H32B 109.5 . . ?
H32A C32 H32C 109.5 . . ?
H32B C32 H32C 109.5 . . ?
C31 C34 H34A 109.5 . . ?
C31 C34 H34B 109.5 . . ?
C31 C34 H34C 109.5 . . ?
H34A C34 H34B 109.5 . . ?
H34A C34 H34C 109.5 . . ?
H34B C34 H34C 109.5 . . ?
C31 C33 H33A 109.5 . . ?
C31 C33 H33B 109.5 . . ?
C31 C33 H33C 109.5 . . ?
H33A C33 H33B 109.5 . . ?
H33A C33 H33C 109.5 . . ?
H33B C33 H33C 109.5 . . ?
C31 C5A H5AA 109.5 . . ?
C31 C5A H5AB 109.5 . . ?
C31 C5A H5AC 109.5 . . ?
H5AA C5A H5AB 109.5 . . ?
H5AA C5A H5AC 109.5 . . ?
H5AB C5A H5AC 109.5 . . ?
C31 C34A H34D 109.5 . . ?
C31 C34A H34E 109.5 . . ?
C31 C34A H34F 109.5 . . ?
H34D C34A H34E 109.5 . . ?
H34D C34A H34F 109.5 . . ?
H34E C34A H34F 109.5 . . ?
C31 C33A H33D 109.4 . . ?
C31 C33A H33E 109.5 . . ?
C31 C33A H33F 109.5 . . ?
H33D C33A H33E 109.5 . . ?
H33D C33A H33F 109.5 . . ?
H33E C33A H33F 109.5 . . ?
C8 C9 H9A 109.5 . . ?
C8 C9 H9B 109.5 . . ?
C8 C9 H9C 109.5 . . ?
H9A C9 H9B 109.5 . . ?
H9A C9 H9C 109.5 . . ?
H9B C9 H9C 109.5 . . ?
C49 C53 C55 109.8(12) . . ?
C49 C53 C54 102.8(13) . . ?
C56 C53 C49 106.2(12) . . ?
C56 C53 C55 110(2) . . ?
C56 C53 C54 112(2) . . ?
C55 C53 C54 115.5(18) . . ?
C55A C53 C49 107.7(13) . . ?
C55A C53 C56A 107.4(19) . . ?
C54A C53 C49 107.7(10) . . ?
C54A C53 C55A 122.1(19) . . ?
C54A C53 C56A 107.1(19) . . ?
C56A C53 C49 103.2(12) . . ?
C53 C56 H56A 109.5 . . ?
C53 C56 H56B 109.5 . . ?
C53 C56 H56C 109.5 . . ?
H56A C56 H56B 109.5 . . ?
H56A C56 H56C 109.5 . . ?
H56B C56 H56C 109.5 . . ?
C53 C55 H55A 109.5 . . ?
C53 C55 H55B 109.5 . . ?
C53 C55 H55C 109.5 . . ?
H55A C55 H55B 109.5 . . ?
H55A C55 H55C 109.5 . . ?
H55B C55 H55C 109.5 . . ?
C53 C54 H54A 109.5 . . ?
C53 C54 H54B 109.5 . . ?
C53 C54 H54C 109.5 . . ?
H54A C54 H54B 109.5 . . ?
H54A C54 H54C 109.5 . . ?
H54B C54 H54C 109.5 . . ?
C53 C55A H55D 109.5 . . ?
C53 C55A H55E 109.5 . . ?
C53 C55A H55F 109.5 . . ?
H55D C55A H55E 109.5 . . ?
H55D C55A H55F 109.5 . . ?
H55E C55A H55F 109.5 . . ?
C53 C54A H54D 109.5 . . ?
C53 C54A H54E 109.5 . . ?
C53 C54A H54F 109.5 . . ?
H54D C54A H54E 109.5 . . ?
H54D C54A H54F 109.5 . . ?
H54E C54A H54F 109.5 . . ?
C53 C56A H56D 109.0 . . ?
C53 C56A H56E 109.3 . . ?
C53 C56A H56F 110.1 . . ?
H56D C56A H56E 109.4 . . ?
H56D C56A H56F 109.5 . . ?
H56E C56A H56F 109.5 . . ?
C8 C9A H9AA 109.5 . . ?
C8 C9A H9AB 109.5 . . ?
C8 C9A H9AC 109.5 . . ?
H9AA C9A H9AB 109.5 . . ?
H9AA C9A H9AC 109.5 . . ?
H9AB C9A H9AC 109.5 . . ?
N2 C59 C60 180.00(3) . . ?
H57A C57 H57B 109.5 . . ?
H57A C57 H57C 109.5 . . ?
H57B C57 H57C 109.5 . . ?
C58 C57 H57A 109.5 . . ?
C58 C57 H57B 109.5 . . ?
C58 C57 H57C 109.5 . . ?
N5 C58 C57 174.3(16) . . ?
C59 C60 H60A 109.5 . . ?
C59 C60 H60B 109.5 . . ?
C59 C60 H60C 109.5 . . ?
H60A C60 H60B 109.5 . . ?
H60A C60 H60C 109.5 . . ?
H60B C60 H60C 109.5 . . ?

loop_
_geom_bond_atom_site_label_1
_geom_bond_atom_site_label_2
_geom_bond_distance
_geom_bond_site_symmetry_2
_geom_bond_publ_flag
Ti1 O5 1.962(2) . ?
Ti1 O4 2.131(2) . ?
Ti1 O2 2.086(2) 3_565 ?
Ti1 O7 1.772(2) . ?
Ti1 O6 1.772(2) . ?
Ti1 N1 2.300(3) 14_456 ?
Ti2 O5 2.277(2) . ?
Ti2 O3 2.023(2) . ?
Ti2 O1 2.066(2) 3_565 ?
Ti2 O8 1.832(2) . ?
Ti2 O10 1.848(2) . ?
Ti2 O9 1.773(2) . ?
O5 C30 1.393(4) . ?
O4 C7 1.256(4) . ?
O3 C7 1.255(4) . ?
O1 Ti2 2.066(2) 2_665 ?
O1 C3 1.249(4) . ?
O8 C41 1.354(4) . ?
O2 Ti1 2.086(2) 2_665 ?
O2 C3 1.255(4) . ?
O7 C8 1.388(5) . ?
O6 C11 1.428(5) . ?
O10 C52 1.374(4) . ?
N1 Ti1 2.300(3) 15_556 ?
N1 C1 1.339(4) . ?
N1 C6 1.331(4) . ?
O9 C14 1.325(4) . ?
C7 C5 1.485(4) . ?
C5 C4 1.392(4) . ?
C5 C6 1.391(4) . ?
C4 H4 0.9500 . ?
C4 C2 1.382(4) . ?
C1 H1 0.9500 . ?
C1 C2 1.386(4) . ?
C6 H6 0.9500 . ?
C2 C3 1.493(4) . ?
C35 H35A 0.9900 . ?
C35 H35B 0.9900 . ?
C35 C36 1.530(5) . ?
C35 C29 1.533(4) . ?
C30 C29 1.402(5) . ?
C30 C25 1.405(4) . ?
C36 C41 1.377(5) . ?
C36 C37 1.408(5) . ?
C29 C28 1.391(5) . ?
C41 C40 1.397(5) . ?
C25 C26 1.390(5) . ?
C25 C24 1.513(5) . ?
C28 H28 0.9500 . ?
C28 C27 1.388(5) . ?
C26 H26 0.9500 . ?
C26 C27 1.394(6) . ?
C27 C31 1.548(6) . ?
C14 C15 1.385(6) . ?
C14 C19 1.412(6) . ?
C24 H24A 0.9900 . ?
C24 H24B 0.9900 . ?
C24 C15 1.514(6) . ?
C37 H37 0.9500 . ?
C37 C38 1.390(5) . ?
C15 C16 1.408(5) . ?
C52 C47 1.408(6) . ?
C52 C51 1.385(6) . ?
C40 C46 1.529(6) . ?
C40 C39 1.384(6) . ?
C38 C42 1.539(6) . ?
C38 C39 1.382(6) . ?
C47 C46 1.497(7) . ?
C47 C48 1.400(8) . ?
C42 C45 1.504(7) . ?
C42 C44 1.517(7) . ?
C42 C43 1.543(6) . ?
C46 H46A 0.9900 . ?
C46 H46B 0.9900 . ?
C11 H11 1.0000 . ?
C11 C12 1.451(7) . ?
C11 C13 1.395(7) . ?
C39 H39 0.9500 . ?
C51 C018 1.494(7) . ?
C51 C50 1.406(8) . ?
C19 C018 1.499(7) . ?
C19 C18 1.400(6) . ?
C018 H01A 0.9900 . ?
C018 H01B 0.9900 . ?
C16 H16 0.9500 . ?
C16 C17 1.387(8) . ?
C31 C32 1.495(18) . ?
C31 C34 1.468(16) . ?
C31 C33 1.693(15) . ?
C31 C5A 1.694(17) . ?
C31 C34A 1.476(15) . ?
C31 C33A 1.43(2) . ?
C18 H18 0.9500 . ?
C18 C17 1.366(8) . ?
C45 H45A 0.9800 . ?
C45 H45B 0.9800 . ?
C45 H45C 0.9800 . ?
C8 H8A 1.0000 . ?
C8 H8B 1.0000 . ?
C8 C10 1.418(8) . ?
C8 C9 1.63(2) . ?
C8 C9A 1.407(8) . ?
C44 H44A 0.9800 . ?
C44 H44B 0.9800 . ?
C44 H44C 0.9800 . ?
C48 H48 0.9500 . ?
C48 C49 1.378(10) . ?
C12 H12A 0.9800 . ?
C12 H12B 0.9800 . ?
C12 H12C 0.9800 . ?
C43 H43A 0.9800 . ?
C43 H43B 0.9800 . ?
C43 H43C 0.9800 . ?
C50 H50 0.9500 . ?
C50 C49 1.387(10) . ?
C17 C20 1.545(8) . ?
C49 C53 1.608(12) . ?
C10 H10A 0.9800 . ?
C10 H10B 0.9800 . ?
C10 H10C 0.9800 . ?
C13 H13A 0.9800 . ?
C13 H13B 0.9800 . ?
C13 H13C 0.9800 . ?
C20 C21 1.437(12) . ?
C20 C22 1.507(12) . ?
C20 C23 1.501(14) . ?
C21 H21A 0.9800 . ?
C21 H21B 0.9800 . ?
C21 H21C 0.9800 . ?
C22 H22A 0.9800 . ?
C22 H22B 0.9800 . ?
C22 H22C 0.9800 . ?
C23 H23A 0.9800 . ?
C23 H23B 0.9800 . ?
C23 H23C 0.9800 . ?
C32 H32A 0.9800 . ?
C32 H32B 0.9800 . ?
C32 H32C 0.9800 . ?
C34 H34A 0.9800 . ?
C34 H34B 0.9800 . ?
C34 H34C 0.9800 . ?
C33 H33A 0.9800 . ?
C33 H33B 0.9800 . ?
C33 H33C 0.9800 . ?
C5A H5AA 0.9800 . ?
C5A H5AB 0.9800 . ?
C5A H5AC 0.9800 . ?
C34A H34D 0.9800 . ?
C34A H34E 0.9800 . ?
C34A H34F 0.9800 . ?
C33A H33D 0.9800 . ?
C33A H33E 0.9800 . ?
C33A H33F 0.9801 . ?
C9 H9A 0.9800 . ?
C9 H9B 0.9800 . ?
C9 H9C 0.9800 . ?
C53 C56 1.452(10) . ?
C53 C55 1.64(3) . ?
C53 C54 1.66(3) . ?
C53 C55A 1.49(3) . ?
C53 C54A 1.49(2) . ?
C53 C56A 1.56(3) . ?
C56 H56A 0.9800 . ?
C56 H56B 0.9800 . ?
C56 H56C 0.9800 . ?
C55 H55A 0.9800 . ?
C55 H55B 0.9800 . ?
C55 H55C 0.9800 . ?
C54 H54A 0.9800 . ?
C54 H54B 0.9800 . ?
C54 H54C 0.9800 . ?
C55A H55D 0.9800 . ?
C55A H55E 0.9800 . ?
C55A H55F 0.9800 . ?
C54A H54D 0.9800 . ?
C54A H54E 0.9800 . ?
C54A H54F 0.9800 . ?
C56A H56D 0.9801 . ?
C56A H56E 0.9801 . ?
C56A H56F 0.9798 . ?
C9A H9AA 0.9800 . ?
C9A H9AB 0.9800 . ?
C9A H9AC 0.9800 . ?
C59 C60 1.67(4) . ?
C59 N2 0.98(7) . ?
C57 H57A 0.9800 . ?
C57 H57B 0.9800 . ?
C57 H57C 0.9800 . ?
C57 C58 1.335(14) . ?
C58 N5 1.077(13) . ?
C60 H60A 0.9800 . ?
C60 H60B 0.9800 . ?
C60 H60C 0.9800 . ?

loop_
_geom_torsion_atom_site_label_1
_geom_torsion_atom_site_label_2
_geom_torsion_atom_site_label_3
_geom_torsion_atom_site_label_4
_geom_torsion
_geom_torsion_site_symmetry_1
_geom_torsion_site_symmetry_2
_geom_torsion_site_symmetry_3
_geom_torsion_site_symmetry_4
_geom_torsion_publ_flag
Ti1 O5 C30 C29 85.2(3) . . . . ?
Ti1 O5 C30 C25 -97.8(3) . . . . ?
Ti1 O4 C7 O3 -12.1(5) . . . . ?
Ti1 O4 C7 C5 164.7(2) . . . . ?
Ti1 O2 C3 O1 -14.1(5) 2_665 . . . ?
Ti1 O2 C3 C2 166.9(2) 2_665 . . . ?
Ti1 O7 C8 C10 77.5(12) . . . . ?
Ti1 O7 C8 C9 -173.1(15) . . . . ?
Ti1 O7 C8 C9A -126.6(15) . . . . ?
Ti1 O6 C11 C12 -74.6(7) . . . . ?
Ti1 O6 C11 C13 137.8(5) . . . . ?
Ti1 N1 C1 C2 -161.3(2) 15_556 . . . ?
Ti1 N1 C6 C5 161.4(2) 15_556 . . . ?
Ti2 O5 C30 C29 -87.3(3) . . . . ?
Ti2 O5 C30 C25 89.7(3) . . . . ?
Ti2 O3 C7 O4 9.4(5) . . . . ?
Ti2 O3 C7 C5 -167.4(2) . . . . ?
Ti2 O1 C3 O2 31.5(5) 2_665 . . . ?
Ti2 O1 C3 C2 -149.6(2) 2_665 . . . ?
Ti2 O8 C41 C36 -102.3(4) . . . . ?
Ti2 O8 C41 C40 76.1(5) . . . . ?
Ti2 O10 C52 C47 89.3(4) . . . . ?
Ti2 O10 C52 C51 -90.2(4) . . . . ?
O5 Ti1 O7 C8 123.7(10) . . . . ?
O5 Ti1 O6 C11 110.1(4) . . . . ?
O5 Ti2 O8 C41 100.2(3) . . . . ?
O5 C30 C29 C35 -1.0(5) . . . . ?
O5 C30 C29 C28 -177.6(3) . . . . ?
O5 C30 C25 C26 176.3(3) . . . . ?
O5 C30 C25 C24 -4.0(5) . . . . ?
O4 Ti1 O7 C8 36.3(10) . . . . ?
O4 Ti1 O6 C11 -98.6(7) . . . . ?
O4 C7 C5 C4 -151.7(3) . . . . ?
O4 C7 C5 C6 23.6(4) . . . . ?
O3 Ti2 O8 C41 25.5(6) . . . . ?
O3 Ti2 O10 C52 154.2(3) . . . . ?
O3 C7 C5 C4 25.4(4) . . . . ?
O3 C7 C5 C6 -159.4(3) . . . . ?
O1 Ti2 O8 C41 12.7(3) 3_565 . . . ?
O1 Ti2 O10 C52 -123.9(3) 3_565 . . . ?
O8 Ti2 O10 C52 -39.1(3) . . . . ?
O8 C41 C40 C46 -8.2(6) . . . . ?
O8 C41 C40 C39 -180.0(4) . . . . ?
O2 Ti1 O7 C8 -12.4(12) 3_565 . . . ?
O2 Ti1 O6 C11 -166.0(4) 3_565 . . . ?
O7 Ti1 O6 C11 1.8(5) . . . . ?
O6 Ti1 O7 C8 -133.7(10) . . . . ?
O10 Ti2 O8 C41 -84.5(3) . . . . ?
O10 C52 C47 C46 -0.8(6) . . . . ?
O10 C52 C47 C48 177.1(4) . . . . ?
O10 C52 C51 C018 2.3(6) . . . . ?
O10 C52 C51 C50 -176.2(4) . . . . ?
N1 Ti1 O7 C8 -42.8(10) 14_456 . . . ?
N1 Ti1 O6 C11 -92.7(4) 14_456 . . . ?
N1 C1 C2 C4 -2.1(4) . . . . ?
N1 C1 C2 C3 175.1(3) . . . . ?
O9 Ti2 O8 C41 -178.8(3) . . . . ?
O9 Ti2 O10 C52 60.9(3) . . . . ?
O9 C14 C15 C24 -2.5(6) . . . . ?
O9 C14 C15 C16 178.0(4) . . . . ?
O9 C14 C19 C018 5.1(7) . . . . ?
O9 C14 C19 C18 -178.9(4) . . . . ?
C7 C5 C4 C2 172.2(3) . . . . ?
C7 C5 C6 N1 -172.5(3) . . . . ?
C5 C4 C2 C1 2.8(4) . . . . ?
C5 C4 C2 C3 -174.3(3) . . . . ?
C4 C5 C6 N1 2.9(4) . . . . ?
C4 C2 C3 O1 -12.7(4) . . . . ?
C4 C2 C3 O2 166.4(3) . . . . ?
C1 N1 C6 C5 -2.0(4) . . . . ?
C1 C2 C3 O1 170.2(3) . . . . ?
C1 C2 C3 O2 -10.7(4) . . . . ?
C6 N1 C1 C2 1.6(4) . . . . ?
C6 C5 C4 C2 -3.2(4) . . . . ?
C35 C36 C41 O8 7.8(5) . . . . ?
C35 C36 C41 C40 -170.6(3) . . . . ?
C35 C36 C37 C38 171.3(3) . . . . ?
C35 C29 C28 C27 -177.1(4) . . . . ?
C30 C29 C28 C27 -0.4(6) . . . . ?
C30 C25 C26 C27 3.0(6) . . . . ?
C30 C25 C24 C15 -102.1(4) . . . . ?
C36 C35 C29 C30 93.6(4) . . . . ?
C36 C35 C29 C28 -89.8(4) . . . . ?
C36 C41 C40 C46 170.1(4) . . . . ?
C36 C41 C40 C39 -1.7(6) . . . . ?
C36 C37 C38 C42 179.0(4) . . . . ?
C36 C37 C38 C39 0.7(6) . . . . ?
C29 C35 C36 C41 -44.3(4) . . . . ?
C29 C35 C36 C37 143.1(3) . . . . ?
C29 C30 C25 C26 -6.6(5) . . . . ?
C29 C30 C25 C24 173.1(4) . . . . ?
C29 C28 C27 C26 -3.2(6) . . . . ?
C29 C28 C27 C31 175.0(4) . . . . ?
C41 C36 C37 C38 -1.6(5) . . . . ?
C41 C40 C46 C47 53.3(6) . . . . ?
C41 C40 C39 C38 0.8(7) . . . . ?
C25 C30 C29 C35 -178.1(3) . . . . ?
C25 C30 C29 C28 5.4(5) . . . . ?
C25 C26 C27 C28 1.8(7) . . . . ?
C25 C26 C27 C31 -176.3(5) . . . . ?
C25 C24 C15 C14 69.1(5) . . . . ?
C25 C24 C15 C16 -111.5(4) . . . . ?
C28 C27 C31 C32 173.8(13) . . . . ?
C28 C27 C31 C34 -51.8(12) . . . . ?
C28 C27 C31 C33 58.4(9) . . . . ?
C28 C27 C31 C5A -116.7(9) . . . . ?
C28 C27 C31 C34A -4.8(13) . . . . ?
C28 C27 C31 C33A 132.9(13) . . . . ?
C26 C25 C24 C15 77.7(4) . . . . ?
C26 C27 C31 C32 -8.1(14) . . . . ?
C26 C27 C31 C34 126.2(11) . . . . ?
C26 C27 C31 C33 -123.6(8) . . . . ?
C26 C27 C31 C5A 61.4(10) . . . . ?
C26 C27 C31 C34A 173.3(11) . . . . ?
C26 C27 C31 C33A -49.0(14) . . . . ?
C14 C15 C16 C17 1.5(7) . . . . ?
C14 C19 C018 C51 -71.8(6) . . . . ?
C14 C19 C18 C17 0.3(8) . . . . ?
C24 C25 C26 C27 -176.7(4) . . . . ?
C24 C15 C16 C17 -177.9(5) . . . . ?
C37 C36 C41 O8 -179.7(3) . . . . ?
C37 C36 C41 C40 2.0(5) . . . . ?
C37 C38 C42 C45 3.6(6) . . . . ?
C37 C38 C42 C44 -116.6(5) . . . . ?
C37 C38 C42 C43 125.2(5) . . . . ?
C37 C38 C39 C40 -0.4(7) . . . . ?
C15 C14 C19 C018 -172.8(4) . . . . ?
C15 C14 C19 C18 3.2(7) . . . . ?
C15 C16 C17 C18 1.8(9) . . . . ?
C15 C16 C17 C20 178.6(6) . . . . ?
C52 C47 C46 C40 -96.3(5) . . . . ?
C52 C47 C48 C49 1.5(8) . . . . ?
C52 C51 C018 C19 98.6(5) . . . . ?
C52 C51 C50 C49 -3.4(9) . . . . ?
C47 C52 C51 C018 -177.2(4) . . . . ?
C47 C52 C51 C50 4.3(7) . . . . ?
C47 C48 C49 C50 -0.6(10) . . . . ?
C47 C48 C49 C53 -175.9(7) . . . . ?
C42 C38 C39 C40 -178.7(4) . . . . ?
C46 C40 C39 C38 -171.2(4) . . . . ?
C46 C47 C48 C49 179.3(6) . . . . ?
C39 C40 C46 C47 -135.1(4) . . . . ?
C39 C38 C42 C45 -178.2(5) . . . . ?
C39 C38 C42 C44 61.6(5) . . . . ?
C39 C38 C42 C43 -56.6(6) . . . . ?
C51 C52 C47 C46 178.7(4) . . . . ?
C51 C52 C47 C48 -3.4(6) . . . . ?
C51 C50 C49 C48 1.6(10) . . . . ?
C51 C50 C49 C53 176.5(7) . . . . ?
C19 C14 C15 C24 175.4(4) . . . . ?
C19 C14 C15 C16 -4.0(6) . . . . ?
C19 C18 C17 C16 -2.7(10) . . . . ?
C19 C18 C17 C20 -179.6(6) . . . . ?
C018 C51 C50 C49 178.1(6) . . . . ?
C018 C19 C18 C17 176.1(6) . . . . ?
C16 C17 C20 C21 1.2(13) . . . . ?
C16 C17 C20 C22 128.3(9) . . . . ?
C16 C17 C20 C23 -118.6(9) . . . . ?
C18 C19 C018 C51 112.6(6) . . . . ?
C18 C17 C20 C21 178.1(9) . . . . ?
C18 C17 C20 C22 -54.9(12) . . . . ?
C18 C17 C20 C23 58.3(10) . . . . ?
C48 C47 C46 C40 85.9(5) . . . . ?
C48 C49 C53 C56 -101(2) . . . . ?
C48 C49 C53 C55 18.3(19) . . . . ?
C48 C49 C53 C54 141.8(16) . . . . ?
C48 C49 C53 C55A -53(2) . . . . ?
C48 C49 C53 C54A 80.6(17) . . . . ?
C48 C49 C53 C56A -166.3(17) . . . . ?
C50 C51 C018 C19 -83.0(6) . . . . ?
C50 C49 C53 C56 84(2) . . . . ?
C50 C49 C53 C55 -156.6(17) . . . . ?
C50 C49 C53 C54 -33.2(18) . . . . ?
C50 C49 C53 C55A 132.3(19) . . . . ?
C50 C49 C53 C54A -94.3(16) . . . . ?
C50 C49 C53 C56A 19(2) . . . . ?

loop_
_smtbx_masks_void_nr
_smtbx_masks_void_average_x
_smtbx_masks_void_average_y
_smtbx_masks_void_average_z
_smtbx_masks_void_volume
_smtbx_masks_void_count_electrons
_smtbx_masks_void_content
1 0.000 0.000 0.000 143.0 40.8 '2 MeCN'
2 0.000 0.000 0.500 2141.6 91.7 '4 MeCN'
3 0.333 0.667 0.167 2141.6 91.7 '4 MeCN'
4 -0.333 0.333 0.833 2141.6 91.7 '4 MeCN'
5 0.333 0.667 0.667 143.0 40.8 '2 MeCN'
6 0.667 0.333 0.333 143.0 40.8 '2 MeCN'
